data_2217190
loop_
_publ_author_name
'Chen, Yue'
'Zhou, Jin'
'Li, Xiaoyan'

_publ_section_title
<i>cis</i>-Dichlorido(3-chloro-2-methyliminophenyl-\k^2^<i>C</i>^1^,<i>N</i>)-<i>trans</i>-bis(trimethylphosphine-\k<i>P</i>)cobalt(III)
_journal_coeditor_code LN2014
_journal_issue 1
_journal_name_full 'Acta Crystallographica Section E'
_journal_page_first m210
_journal_page_last m210
_journal_paper_doi 10.1107/S1600536807062654
_journal_volume 64
_journal_year 2008
_chemical_formula_iupac '[Co Cl2 (C8 H7 Cl N) (C3 H9 P)2]'
_chemical_formula_moiety 'C14 H25 Cl3 Co N P2'
_chemical_formula_sum 'C14 H25 Cl3 Co N P2'
_chemical_formula_weight 434.57
_chemical_name_systematic
;
cis-Dichlorido(3-chloro-2-methyliminophenyl-\k^2^C^1^,N)-trans-
bis(trimethylphosphine-\kP)cobalt(III)
;
_space_group_IT_number 19
_symmetry_cell_setting orthorhombic
_symmetry_space_group_name_Hall 'P 2ac 2ab'
_symmetry_space_group_name_H-M 'P 21 21 21'
_atom_sites_solution_hydrogens geom
_atom_sites_solution_primary direct
_atom_sites_solution_secondary difmap
_audit_creation_method SHELXL-97
_cell_angle_alpha 90.00
_cell_angle_beta 90.00
_cell_angle_gamma 90.00
_cell_formula_units_Z 4
_cell_length_a 8.5530(17)
_cell_length_b 10.543(2)
_cell_length_c 21.769(4)
_cell_measurement_reflns_used 3063
_cell_measurement_temperature 298(2)
_cell_measurement_theta_max 20.357
_cell_measurement_theta_min 3.088
_cell_volume 1963.0(6)
_computing_cell_refinement 'SAINT (Bruker, 1997)'
_computing_data_collection 'SMART (Bruker, 1997)'
_computing_data_reduction 'SAINT (Bruker, 1997)'
_computing_molecular_graphics 'SHELXTL (Sheldrick, 2001)'
_computing_publication_material 'SHELXTL (Sheldrick, 2001)'
_computing_structure_refinement 'SHELXL97 (Sheldrick, 1997)'
_computing_structure_solution 'SHELXS97 (Sheldrick, 1997)'
_diffrn_ambient_temperature 298(2)
_diffrn_measured_fraction_theta_full 0.986
_diffrn_measured_fraction_theta_max 0.986
_diffrn_measurement_device_type 'Bruker P4'
_diffrn_measurement_method '\w scans'
_diffrn_radiation_monochromator graphite
_diffrn_radiation_source 'fine-focus sealed tube'
_diffrn_radiation_type MoK\a
_diffrn_radiation_wavelength 0.71073
_diffrn_reflns_av_R_equivalents 0.0378
_diffrn_reflns_av_sigmaI/netI 0.0242
_diffrn_reflns_limit_h_max 9
_diffrn_reflns_limit_h_min -11
_diffrn_reflns_limit_k_max 14
_diffrn_reflns_limit_k_min -14
_diffrn_reflns_limit_l_max 26
_diffrn_reflns_limit_l_min -29
_diffrn_reflns_number 16045
_diffrn_reflns_theta_full 28.46
_diffrn_reflns_theta_max 28.46
_diffrn_reflns_theta_min 1.87
_diffrn_standards_decay_% 0.02
_diffrn_standards_interval_count 5
_diffrn_standards_number 2699
_exptl_absorpt_coefficient_mu 1.439
_exptl_absorpt_correction_T_max 0.6888
_exptl_absorpt_correction_T_min 0.6721
_exptl_absorpt_correction_type multi-scan
_exptl_absorpt_process_details '(SADABS; Sheldrick, 1996)'
_exptl_crystal_colour red
_exptl_crystal_density_diffrn 1.470
_exptl_crystal_density_method 'not measured'
_exptl_crystal_description block
_exptl_crystal_F_000 896
_exptl_crystal_size_max 0.30
_exptl_crystal_size_mid 0.30
_exptl_crystal_size_min 0.28
_refine_diff_density_max 0.474
_refine_diff_density_min -0.426
_refine_ls_abs_structure_details 'Flack (1983), 2082 Friedel pairs'
_refine_ls_abs_structure_Flack -0.001(9)
_refine_ls_extinction_method none
_refine_ls_goodness_of_fit_ref 1.065
_refine_ls_hydrogen_treatment constr
_refine_ls_matrix_type full
_refine_ls_number_parameters 190
_refine_ls_number_reflns 4910
_refine_ls_number_restraints 0
_refine_ls_restrained_S_all 1.065
_refine_ls_R_factor_all 0.0248
_refine_ls_R_factor_gt 0.0246
_refine_ls_shift/su_max 0.001
_refine_ls_shift/su_mean 0.000
_refine_ls_structure_factor_coef Fsqd
_refine_ls_weighting_details 'calc w=1/[\s^2^(Fo^2^)+(0.0416P)^2^+0.7929P] where P=(Fo^2^+2Fc^2^)/3'
_refine_ls_weighting_scheme calc
_refine_ls_wR_factor_gt 0.0656
_refine_ls_wR_factor_ref 0.0658
_reflns_number_gt 4868
_reflns_number_total 4910
_reflns_threshold_expression 'I > 2\s(I)'
_cod_data_source_file ln2014.cif
_cod_data_source_block I
_cod_original_cell_volume 1963.0(7)
_cod_database_code 2217190
_cod_database_fobs_code 2217190

loop_
_symmetry_equiv_pos_as_xyz
'x, y, z'
'-x+1/2, -y, z+1/2'
'-x, y+1/2, -z+1/2'
'x+1/2, -y+1/2, -z'

loop_
_atom_site_type_symbol
_atom_site_label
_atom_site_fract_x
_atom_site_fract_y
_atom_site_fract_z
_atom_site_U_iso_or_equiv
_atom_site_adp_type
_atom_site_calc_flag
_atom_site_refinement_flags
_atom_site_occupancy
N N1 0.03793(18) 0.45205(14) 0.18750(6) 0.0120(3) Uani d . 1
Co Co1 0.21282(3) 0.51827(2) 0.141359(10) 0.00967(6) Uani d . 1
Cl Cl1 0.41880(5) 0.58705(4) 0.08431(2) 0.01627(9) Uani d . 1
Cl Cl2 0.23616(5) 0.69589(4) 0.205711(19) 0.01659(9) Uani d . 1
Cl Cl3 -0.14169(5) 0.09058(4) 0.112040(19) 0.01852(9) Uani d . 1
P P1 0.06006(6) 0.62472(4) 0.07525(2) 0.01346(9) Uani d . 1
P P2 0.38816(5) 0.41085(4) 0.19781(2) 0.01276(9) Uani d . 1
C C1 0.1815(2) 0.36764(16) 0.09372(8) 0.0121(3) Uani d . 1
C C2 0.2656(2) 0.32345(17) 0.04297(8) 0.0159(3) Uani d . 1
H H2A 0.3464 0.3721 0.0268 0.019 Uiso calc R 1
C C3 0.2291(2) 0.20742(17) 0.01664(8) 0.0170(3) Uani d . 1
H H3A 0.2881 0.1787 -0.0164 0.020 Uiso calc R 1
C C4 0.1063(2) 0.13253(16) 0.03839(8) 0.0161(3) Uani d . 1
H H4A 0.0832 0.0549 0.0202 0.019 Uiso calc R 1
C C5 0.0203(2) 0.17679(16) 0.08749(8) 0.0136(3) Uani d . 1
C C6 0.0574(2) 0.29240(15) 0.11584(8) 0.0122(3) Uani d . 1
C C7 -0.0181(2) 0.34538(16) 0.16892(8) 0.0129(3) Uani d . 1
H H7A -0.1015 0.3055 0.1884 0.015 Uiso calc R 1
C C8 -0.0316(2) 0.50993(18) 0.24222(8) 0.0174(3) Uani d . 1
H H8A -0.1168 0.4584 0.2564 0.026 Uiso calc R 1
H H8B -0.0696 0.5931 0.2322 0.026 Uiso calc R 1
H H8C 0.0460 0.5163 0.2739 0.026 Uiso calc R 1
C C9 0.0955(3) 0.79342(18) 0.07302(10) 0.0258(4) Uani d . 1
H H9A 0.0261 0.8322 0.0439 0.039 Uiso calc R 1
H H9B 0.2018 0.8089 0.0610 0.039 Uiso calc R 1
H H9C 0.0774 0.8290 0.1130 0.039 Uiso calc R 1
C C10 0.0760(3) 0.5799(2) -0.00478(8) 0.0227(4) Uani d . 1
H H10A 0.0061 0.6308 -0.0289 0.034 Uiso calc R 1
H H10B 0.0489 0.4920 -0.0093 0.034 Uiso calc R 1
H H10C 0.1814 0.5930 -0.0185 0.034 Uiso calc R 1
C C11 -0.1493(2) 0.6155(2) 0.08898(10) 0.0258(4) Uani d . 1
H H11A -0.2035 0.6640 0.0583 0.039 Uiso calc R 1
H H11B -0.1726 0.6492 0.1289 0.039 Uiso calc R 1
H H11C -0.1824 0.5286 0.0869 0.039 Uiso calc R 1
C C12 0.3113(3) 0.3308(2) 0.26513(9) 0.0243(4) Uani d . 1
H H12A 0.3947 0.2879 0.2861 0.036 Uiso calc R 1
H H12B 0.2337 0.2702 0.2528 0.036 Uiso calc R 1
H H12C 0.2648 0.3920 0.2922 0.036 Uiso calc R 1
C C13 0.5434(3) 0.5051(2) 0.23006(12) 0.0293(5) Uani d . 1
H H13A 0.6122 0.4516 0.2533 0.044 Uiso calc R 1
H H13B 0.4998 0.5688 0.2565 0.044 Uiso calc R 1
H H13C 0.6009 0.5452 0.1976 0.044 Uiso calc R 1
C C14 0.4966(3) 0.2879(2) 0.15854(10) 0.0260(4) Uani d . 1
H H14A 0.5677 0.2484 0.1868 0.039 Uiso calc R 1
H H14B 0.5543 0.3246 0.1252 0.039 Uiso calc R 1
H H14C 0.4252 0.2256 0.1428 0.039 Uiso calc R 1

loop_
_atom_site_aniso_label
_atom_site_aniso_U_11
_atom_site_aniso_U_22
_atom_site_aniso_U_33
_atom_site_aniso_U_12
_atom_site_aniso_U_13
_atom_site_aniso_U_23
N1 0.0100(6) 0.0149(6) 0.0111(6) 0.0009(5) 0.0003(5) 0.0007(5)
Co1 0.00910(11) 0.00863(10) 0.01127(10) -0.00028(8) 0.00087(8) -0.00067(7)
Cl1 0.01429(18) 0.01469(17) 0.01983(19) -0.00287(15) 0.00548(15) 0.00055(15)
Cl2 0.0190(2) 0.01338(18) 0.01734(19) -0.00129(15) -0.00002(15) -0.00514(14)
Cl3 0.0213(2) 0.01699(19) 0.01728(18) -0.00885(16) -0.00267(16) 0.00191(15)
P1 0.0146(2) 0.01225(19) 0.0135(2) 0.00196(15) -0.00023(16) 0.00098(14)
P2 0.0109(2) 0.01100(18) 0.0164(2) -0.00005(15) -0.00138(15) 0.00015(16)
C1 0.0133(8) 0.0113(7) 0.0116(7) 0.0004(6) -0.0009(6) 0.0013(5)
C2 0.0153(8) 0.0150(7) 0.0173(8) -0.0011(6) 0.0024(6) -0.0009(6)
C3 0.0200(9) 0.0144(7) 0.0166(8) 0.0021(7) 0.0016(7) -0.0038(6)
C4 0.0204(9) 0.0113(7) 0.0166(8) 0.0007(6) -0.0037(7) -0.0025(6)
C5 0.0144(8) 0.0116(7) 0.0147(7) -0.0035(6) -0.0026(6) 0.0020(6)
C6 0.0129(8) 0.0123(7) 0.0113(7) 0.0006(6) -0.0019(6) 0.0015(6)
C7 0.0115(7) 0.0157(7) 0.0116(7) -0.0008(6) -0.0010(6) 0.0013(6)
C8 0.0164(8) 0.0204(8) 0.0153(8) -0.0002(7) 0.0047(6) -0.0039(6)
C9 0.0352(12) 0.0126(8) 0.0296(10) 0.0023(8) -0.0070(9) 0.0045(7)
C10 0.0277(10) 0.0263(9) 0.0141(8) 0.0070(8) -0.0023(7) -0.0008(7)
C11 0.0154(9) 0.0350(11) 0.0271(10) 0.0054(8) -0.0009(8) 0.0060(8)
C12 0.0231(10) 0.0274(9) 0.0224(9) 0.0053(8) 0.0013(7) 0.0113(7)
C13 0.0226(10) 0.0209(9) 0.0444(12) -0.0048(8) -0.0165(9) 0.0012(8)
C14 0.0260(10) 0.0282(10) 0.0239(9) 0.0162(8) -0.0008(8) -0.0016(7)

loop_
_atom_type_symbol
_atom_type_description
_atom_type_scat_dispersion_real
_atom_type_scat_dispersion_imag
_atom_type_scat_source
C C 0.0033 0.0016 'International Tables Vol C Tables 4.2.6.8 and 6.1.1.4'
H H 0.0000 0.0000 'International Tables Vol C Tables 4.2.6.8 and 6.1.1.4'
N N 0.0061 0.0033 'International Tables Vol C Tables 4.2.6.8 and 6.1.1.4'
P P 0.1023 0.0942 'International Tables Vol C Tables 4.2.6.8 and 6.1.1.4'
Cl Cl 0.1484 0.1585 'International Tables Vol C Tables 4.2.6.8 and 6.1.1.4'
Co Co 0.3494 0.9721 'International Tables Vol C Tables 4.2.6.8 and 6.1.1.4'

loop_
_geom_angle_atom_site_label_1
_geom_angle_atom_site_label_2
_geom_angle_atom_site_label_3
_geom_angle
C7 N1 C8 117.90(15)
C7 N1 Co1 116.15(12)
C8 N1 Co1 125.91(12)
C1 Co1 N1 82.74(7)
C1 Co1 P1 89.20(5)
N1 Co1 P1 93.63(5)
C1 Co1 P2 88.36(5)
N1 Co1 P2 92.88(5)
P1 Co1 P2 172.71(2)
C1 Co1 Cl1 94.41(5)
N1 Co1 Cl1 177.13(5)
P1 Co1 Cl1 86.64(2)
P2 Co1 Cl1 86.69(2)
C1 Co1 Cl2 175.19(5)
N1 Co1 Cl2 92.52(5)
P1 Co1 Cl2 91.91(2)
P2 Co1 Cl2 91.09(2)
Cl1 Co1 Cl2 90.33(2)
C9 P1 C10 102.64(10)
C9 P1 C11 102.83(11)
C10 P1 C11 102.61(10)
C9 P1 Co1 114.36(7)
C10 P1 Co1 116.27(7)
C11 P1 Co1 116.19(7)
C13 P2 C14 101.64(11)
C13 P2 C12 102.05(11)
C14 P2 C12 103.56(11)
C13 P2 Co1 115.30(7)
C14 P2 Co1 116.43(7)
C12 P2 Co1 115.76(7)
C2 C1 C6 118.00(15)
C2 C1 Co1 129.22(13)
C6 C1 Co1 112.76(12)
C3 C2 C1 120.33(17)
C3 C2 H2A 119.8
C1 C2 H2A 119.8
C2 C3 C4 121.86(17)
C2 C3 H3A 119.1
C4 C3 H3A 119.1
C5 C4 C3 118.20(16)
C5 C4 H4A 120.9
C3 C4 H4A 120.9
C4 C5 C6 120.97(16)
C4 C5 Cl3 119.07(13)
C6 C5 Cl3 119.90(14)
C5 C6 C1 120.59(16)
C5 C6 C7 126.16(16)
C1 C6 C7 113.23(15)
N1 C7 C6 115.12(16)
N1 C7 H7A 122.4
C6 C7 H7A 122.4
N1 C8 H8A 109.5
N1 C8 H8B 109.5
H8A C8 H8B 109.5
N1 C8 H8C 109.5
H8A C8 H8C 109.5
H8B C8 H8C 109.5
P1 C9 H9A 109.5
P1 C9 H9B 109.5
H9A C9 H9B 109.5
P1 C9 H9C 109.5
H9A C9 H9C 109.5
H9B C9 H9C 109.5
P1 C10 H10A 109.5
P1 C10 H10B 109.5
H10A C10 H10B 109.5
P1 C10 H10C 109.5
H10A C10 H10C 109.5
H10B C10 H10C 109.5
P1 C11 H11A 109.5
P1 C11 H11B 109.5
H11A C11 H11B 109.5
P1 C11 H11C 109.5
H11A C11 H11C 109.5
H11B C11 H11C 109.5
P2 C12 H12A 109.5
P2 C12 H12B 109.5
H12A C12 H12B 109.5
P2 C12 H12C 109.5
H12A C12 H12C 109.5
H12B C12 H12C 109.5
P2 C13 H13A 109.5
P2 C13 H13B 109.5
H13A C13 H13B 109.5
P2 C13 H13C 109.5
H13A C13 H13C 109.5
H13B C13 H13C 109.5
P2 C14 H14A 109.5
P2 C14 H14B 109.5
H14A C14 H14B 109.5
P2 C14 H14C 109.5
H14A C14 H14C 109.5
H14B C14 H14C 109.5

loop_
_geom_bond_atom_site_label_1
_geom_bond_atom_site_label_2
_geom_bond_distance
N1 C7 1.288(2)
N1 C8 1.465(2)
N1 Co1 1.9323(15)
Co1 C1 1.9155(17)
Co1 P1 2.2444(6)
Co1 P2 2.2455(5)
Co1 Cl1 2.2742(5)
Co1 Cl2 2.3471(6)
Cl3 C5 1.7411(18)
P1 C9 1.805(2)
P1 C10 1.8105(19)
P1 C11 1.818(2)
P2 C13 1.801(2)
P2 C14 1.808(2)
P2 C12 1.814(2)
C1 C2 1.398(2)
C1 C6 1.410(2)
C2 C3 1.386(2)
C2 H2A 0.9300
C3 C4 1.397(3)
C3 H3A 0.9300
C4 C5 1.379(3)
C4 H4A 0.9300
C5 C6 1.403(2)
C6 C7 1.437(2)
C7 H7A 0.9300
C8 H8A 0.9600
C8 H8B 0.9600
C8 H8C 0.9600
C9 H9A 0.9600
C9 H9B 0.9600
C9 H9C 0.9600
C10 H10A 0.9600
C10 H10B 0.9600
C10 H10C 0.9600
C11 H11A 0.9600
C11 H11B 0.9600
C11 H11C 0.9600
C12 H12A 0.9600
C12 H12B 0.9600
C12 H12C 0.9600
C13 H13A 0.9600
C13 H13B 0.9600
C13 H13C 0.9600
C14 H14A 0.9600
C14 H14B 0.9600
C14 H14C 0.9600
